data_7005901
loop_
_publ_author_name
'Konstantin V. Domasevitch'
'Pavlo V. Solntsev'
'Il'ya A. Gural'skiy'
'Harald Krautscheid'
'Eduard B. Rusanov'
'Alexander N. Chernega'
'Judith A. K. Howard'

_publ_section_title
;
 Silver(I) ions bridged by pyridazine: doubling the ligand
 functionality for the design of unusual 3D coordination frameworks.
;
_journal_issue 35
_journal_name_full 'Dalton transactions (Cambridge, England : 2003)'
_journal_page_first 3893
_journal_page_last 3905
_journal_paper_doi 10.1039/b706731c
_journal_year 2007
_chemical_formula_moiety 'C8 H4 Ag F3 N4 O2'
_chemical_formula_sum 'C8 H4 Ag F3 N4 O2'
_chemical_formula_weight 353.02
_chemical_name_common
;Silver(i) Trifluoroacetate Complex with Pyridazino(4,5-
d)pyridazine
;
_chemical_name_systematic
;
Silver(I) Trifluoroacetate Complex with Pyridazino[4,5-d]pyridazine
;
_space_group_IT_number 62
_space_group_name_Hall '-P 2ac 2n'
_space_group_name_H-M_alt 'P n m a'
_symmetry_cell_setting orthorhombic
_symmetry_Int_Tables_number 62
_symmetry_space_group_name_Hall '-P 2ac 2n'
_symmetry_space_group_name_H-M 'P n m a'
_atom_sites_solution_hydrogens geom
_atom_sites_solution_primary direct
_atom_sites_solution_secondary difmap
_audit_creation_method SHELXL-97
_cell_angle_alpha 90.00
_cell_angle_beta 90.00
_cell_angle_gamma 90.00
_cell_formula_units_Z 4
_cell_length_a 7.3514(2)
_cell_length_b 12.5897(3)
_cell_length_c 11.3054(3)
_cell_measurement_reflns_used 4178
_cell_measurement_temperature 213(2)
_cell_measurement_theta_max 30.50
_cell_measurement_theta_min 4.55
_cell_volume 1046.34(5)
_computing_cell_refinement 'SMART-NT (Bruker, 1998)'
_computing_data_collection 'SMART-NT (Bruker, 1998)'
_computing_data_reduction 'SMART-NT (Bruker, 1998)'
_computing_molecular_graphics 'Diamond 2.1e (Brandenburg, 1999)'
_computing_publication_material 'WinGX 1.700.00 (Farrugia, 1999)'
_computing_structure_refinement 'SHELXL-97 (Sheldrick, 1997)'
_computing_structure_solution 'SHELXS-97 (Sheldrick, 1997)'
_diffrn_ambient_temperature 213(2)
_diffrn_measured_fraction_theta_full 0.982
_diffrn_measured_fraction_theta_max 0.982
_diffrn_measurement_device_type 'Bruker Apex CCD area-detector diffractometer'
_diffrn_measurement_method '\w scans'
_diffrn_radiation_monochromator graphite
_diffrn_radiation_source 'fine-focus sealed tube'
_diffrn_radiation_type MoK\a
_diffrn_radiation_wavelength 0.71073
_diffrn_reflns_av_R_equivalents 0.0175
_diffrn_reflns_av_sigmaI/netI 0.0205
_diffrn_reflns_limit_h_max 10
_diffrn_reflns_limit_h_min -10
_diffrn_reflns_limit_k_max 17
_diffrn_reflns_limit_k_min -15
_diffrn_reflns_limit_l_max 15
_diffrn_reflns_limit_l_min -16
_diffrn_reflns_number 4178
_diffrn_reflns_theta_full 30.50
_diffrn_reflns_theta_max 30.50
_diffrn_reflns_theta_min 4.55
_diffrn_standards_decay_% 0
_exptl_absorpt_coefficient_mu 1.970
_exptl_absorpt_correction_T_max 0.6732
_exptl_absorpt_correction_T_min 0.4911
_exptl_absorpt_correction_type empirical
_exptl_absorpt_process_details 'SADABS (Sheldrick, 1999)'
_exptl_crystal_colour yellow
_exptl_crystal_density_diffrn 2.241
_exptl_crystal_density_method 'not measured'
_exptl_crystal_description plate
_exptl_crystal_F_000 680
_exptl_crystal_size_max 0.40
_exptl_crystal_size_mid 0.28
_exptl_crystal_size_min 0.20
_refine_diff_density_max 0.856
_refine_diff_density_min -0.845
_refine_diff_density_rms 0.090
_refine_ls_extinction_method none
_refine_ls_goodness_of_fit_ref 1.054
_refine_ls_hydrogen_treatment constr
_refine_ls_matrix_type full
_refine_ls_number_parameters 88
_refine_ls_number_reflns 1638
_refine_ls_number_restraints 0
_refine_ls_restrained_S_all 1.054
_refine_ls_R_factor_all 0.0347
_refine_ls_R_factor_gt 0.0292
_refine_ls_shift/su_max 0.000
_refine_ls_shift/su_mean 0.000
_refine_ls_structure_factor_coef Fsqd
_refine_ls_weighting_details 'calc w=1/[\s^2^(Fo^2^)+(0.0290P)^2^+1.8500P] where P=(Fo^2^+2Fc^2^)/3'
_refine_ls_weighting_scheme calc
_refine_ls_wR_factor_gt 0.0703
_refine_ls_wR_factor_ref 0.0735
_reflns_number_gt 1338
_reflns_number_total 1638
_reflns_threshold_expression >2sigma(I)
_cod_data_source_file b706731c.txt
_cod_data_source_block (5)
_cod_depositor_comments
;
The following automatic conversions were performed:
'_symmetry_cell_setting' value 'Orthorhombic' changed to 'orthorhombic'
according to '/home/saulius/struct/CIF-dictionaries/cif_core.dic'
dictionary named 'cif_core.dic' version 2.4.1 from 2010-06-29.

Automatic conversion script
Id: cif_fix_enum 1527 2010-12-29 10:47:43Z saulius 
;
_cod_original_sg_symbol_Hall '-P 2ac 2n '
_cod_original_sg_symbol_H-M 'P n m a '
_cod_database_code 7005901

loop_
_symmetry_equiv_pos_as_xyz
'x, y, z'
'-x+1/2, -y, z+1/2'
'-x, y+1/2, -z'
'x+1/2, -y+1/2, -z+1/2'
'-x, -y, -z'
'x-1/2, y, -z-1/2'
'x, -y-1/2, z'
'-x-1/2, y-1/2, z-1/2'

loop_
_atom_site_label
_atom_site_type_symbol
_atom_site_fract_x
_atom_site_fract_y
_atom_site_fract_z
_atom_site_U_iso_or_equiv
_atom_site_adp_type
_atom_site_occupancy
_atom_site_symmetry_multiplicity
_atom_site_calc_flag
_atom_site_refinement_flags
_atom_site_disorder_assembly
_atom_site_disorder_group
Ag1 Ag 0.05432(4) 0.2500 0.82500(2) 0.03221(10) Uani 1 2 d S . .
O1 O -0.1103(5) 0.3347(4) 1.0105(4) 0.1230(19) Uani 1 1 d . . .
N1 N 0.3076(4) 0.3759(2) 0.8829(2) 0.0361(5) Uani 1 1 d . . .
N2 N 0.5277(4) 0.6188(2) 1.1744(2) 0.0377(5) Uani 1 1 d . . .
F1 F -0.4555(5) 0.2500 1.1093(4) 0.0896(14) Uani 1 2 d S . .
F2 F -0.2712(6) 0.3332(3) 1.2200(3) 0.1276(15) Uani 1 1 d . . .
C1 C 0.2823(4) 0.4307(2) 0.9797(2) 0.0351(6) Uani 1 1 d . . .
H1A H 0.1677 0.4246 1.0198 0.042 Uiso 1 1 d R . .
C2 C 0.4178(4) 0.4969(2) 1.0291(2) 0.0293(5) Uani 1 1 d . . .
C3 C 0.3982(4) 0.5584(2) 1.1334(3) 0.0371(6) Uani 1 1 d . . .
H3A H 0.2861 0.5540 1.1767 0.045 Uiso 1 1 d R . .
C4 C -0.1517(7) 0.2500 1.0497(4) 0.0503(12) Uani 1 2 d S . .
C5 C -0.2860(8) 0.2500 1.1536(4) 0.0515(12) Uani 1 2 d S . .

loop_
_atom_site_aniso_label
_atom_site_aniso_U_11
_atom_site_aniso_U_22
_atom_site_aniso_U_33
_atom_site_aniso_U_23
_atom_site_aniso_U_13
_atom_site_aniso_U_12
Ag1 0.03684(19) 0.03435(15) 0.02545(14) 0.000 -0.00236(11) 0.000
O1 0.051(2) 0.157(4) 0.161(4) 0.103(3) 0.019(2) 0.001(2)
N1 0.0351(14) 0.0399(12) 0.0333(11) -0.0069(9) -0.0039(9) -0.0056(10)
N2 0.0371(15) 0.0449(13) 0.0312(11) -0.0100(10) 0.0014(10) -0.0054(10)
F1 0.032(2) 0.146(4) 0.091(3) 0.000 0.0137(17) 0.000
F2 0.123(3) 0.155(3) 0.105(2) -0.087(2) 0.005(2) 0.018(3)
C1 0.0286(15) 0.0411(14) 0.0356(12) -0.0060(11) 0.0010(10) -0.0036(11)
C2 0.0286(14) 0.0316(11) 0.0278(10) -0.0051(9) -0.0016(9) 0.0000(9)
C3 0.0338(16) 0.0454(15) 0.0322(12) -0.0122(12) 0.0063(11) -0.0044(12)
C4 0.020(2) 0.086(4) 0.045(2) 0.000 -0.0027(17) 0.000
C5 0.044(3) 0.069(3) 0.042(2) 0.000 0.007(2) 0.000

loop_
_atom_type_symbol
_atom_type_description
_atom_type_scat_dispersion_real
_atom_type_scat_dispersion_imag
_atom_type_scat_source
C C 0.0033 0.0016 'International Tables Vol C Tables 4.2.6.8 and 6.1.1.4'
H H 0.0000 0.0000 'International Tables Vol C Tables 4.2.6.8 and 6.1.1.4'
N N 0.0061 0.0033 'International Tables Vol C Tables 4.2.6.8 and 6.1.1.4'
O O 0.0106 0.0060 'International Tables Vol C Tables 4.2.6.8 and 6.1.1.4'
F F 0.0171 0.0103 'International Tables Vol C Tables 4.2.6.8 and 6.1.1.4'
Ag Ag -0.8971 1.1015 'International Tables Vol C Tables 4.2.6.8 and 6.1.1.4'

loop_
_geom_angle_atom_site_label_1
_geom_angle_atom_site_label_2
_geom_angle_atom_site_label_3
_geom_angle
_geom_angle_site_symmetry_1
_geom_angle_site_symmetry_3
_geom_angle_publ_flag
N2 Ag1 N2 84.89(13) 8_655 2_564 ?
N2 Ag1 N1 141.59(9) 8_655 . ?
N2 Ag1 N1 86.47(8) 2_564 . ?
N2 Ag1 N1 86.47(8) 8_655 7_565 ?
N2 Ag1 N1 141.59(9) 2_564 7_565 ?
N1 Ag1 N1 77.53(12) . 7_565 ?
N2 Ag1 O1 135.29(12) 8_655 . ?
N2 Ag1 O1 99.59(10) 2_564 . ?
N1 Ag1 O1 83.07(12) . . ?
N1 Ag1 O1 112.59(10) 7_565 . ?
C4 O1 Ag1 92.9(4) . . ?
C1 N1 N2 119.6(2) . 5_667 ?
C1 N1 Ag1 116.25(19) . . ?
N2 N1 Ag1 123.83(17) 5_667 . ?
C3 N2 N1 120.3(2) . 5_667 ?
C3 N2 Ag1 117.5(2) . 2_565 ?
N1 N2 Ag1 120.78(18) 5_667 2_565 ?
N1 C1 C2 122.8(3) . . ?
C2 C2 C1 117.5(3) 5_667 . ?
C2 C2 C3 117.1(3) 5_667 . ?
C1 C2 C3 125.4(3) . . ?
N2 C3 C2 122.7(3) . . ?
O1 C4 O1 126.5(7) . 7_565 ?
O1 C4 C5 116.6(3) . . ?
O1 C4 C5 116.6(3) 7_565 . ?
F2 C5 F2 108.2(6) . 7_565 ?
F2 C5 F1 107.2(4) . . ?
F2 C5 F1 107.2(4) 7_565 . ?
F2 C5 C4 112.9(3) . . ?
F2 C5 C4 112.9(3) 7_565 . ?
F1 C5 C4 108.2(4) . . ?

loop_
_geom_bond_atom_site_label_1
_geom_bond_atom_site_label_2
_geom_bond_distance
_geom_bond_site_symmetry_2
_geom_bond_publ_flag
Ag1 N2 2.448(2) 8_655 ?
Ag1 N2 2.448(2) 2_564 ?
Ag1 N1 2.531(2) . ?
Ag1 N1 2.531(2) 7_565 ?
Ag1 O1 2.646(5) . ?
O1 C4 1.194(4) . ?
N1 C1 1.307(3) . ?
N1 N2 1.374(4) 5_667 ?
N2 C3 1.303(4) . ?
F1 C5 1.343(7) . ?
F2 C5 1.294(4) . ?
C1 C2 1.414(4) . ?
C2 C2 1.378(5) 5_667 ?
C2 C3 1.418(4) . ?
C4 O1 1.194(4) 7_565 ?
C4 C5 1.535(7) . ?
